data_1528726
loop_
_publ_author_name
'Martucci, A.'
'Sacerdoti, M.'
'Cruciani, G.'
'Dalconi, C.'

_publ_section_title
;
 In situ time resolved synchrotron powder diffraction study of mordenite
;
_journal_name_full 'European Journal of Mineralogy (1,1989-)'
_journal_page_first 485
_journal_page_last 493
_journal_volume 15
_journal_year 2003
_chemical_formula_sum 'Al1.85 Ca0.439 Fe0.007 H9.774 Mg0.008 O28.887 Si10.133 Sr0.001'
_chemical_name_systematic
;
(Ca0.439 Mg0.008 Sr0.001) ((Fe0.007 Si10.133 Al1.85) O24) (H2 O)4.887
;
_space_group_IT_number 63
_symmetry_space_group_name_Hall '-C 2c 2'
_symmetry_space_group_name_H-M 'C m c m'
_cell_angle_alpha 90
_cell_angle_beta 90
_cell_angle_gamma 90
_cell_formula_units_Z 4
_cell_length_a 18.074
_cell_length_b 20.446
_cell_length_c 7.531
_cell_volume 2783.013
_citation_journal_id_ASTM EJMIER
_cod_data_source_file Martucci_EJMIER_2003_905.cif
_cod_data_source_block H9.774Al1.85Ca0.439Fe0.007Mg0.008O28.887Si10.133Sr0.001
_cod_original_formula_sum
;
H9.774 Al1.85 Ca0.439 Fe0.007 Mg0.008 O28.887 Si10.133 Sr0.001
;
_cod_database_code 1528726

loop_
_symmetry_equiv_pos_as_xyz
x,y,z
-x,-y,z+1/2
x,-y,-z
-x,y,-z+1/2
-x,-y,-z
x,y,-z-1/2
-x,y,z
x,-y,z-1/2
x+1/2,y+1/2,z
-x+1/2,-y+1/2,z+1/2
x+1/2,-y+1/2,-z
-x+1/2,y+1/2,-z+1/2
-x+1/2,-y+1/2,-z
x+1/2,y+1/2,-z-1/2
-x+1/2,y+1/2,z
x+1/2,-y+1/2,z-1/2

loop_
_atom_site_label
_atom_site_type_symbol
_atom_site_fract_x
_atom_site_fract_y
_atom_site_fract_z
_atom_site_occupancy
_atom_site_U_iso_or_equiv
Sr1 Sr+2 0.41 0.116 0.25 0.0001 0.0
Al2 Al+3 0.306 0.308 0.041 0.1542 0.0
Fe1 Fe+3 0.306 0.075 0.034 0.0006 0.0
O13 O-2 0.237 0.126 0.986 1 0.0
O1 O-2 0 0.5 0 0.75 0.0
O9 O-2 0.09 0 0 0.178 0.0
Mg1 Mg+2 0.41 0.116 0.25 0.001 0.0
O3 O-2 0.41 0.116 0.25 0.096 0.0
Mg2 Mg+2 0.5 0.254 0.377 0.0014 0.0
O14 O-2 0.09 0.308 0.25 1 0.0
O7 O-2 0.5 0.351 0.419 0.061 0.0
O2 O-2 0 0.569 0.154 0.449 0.0
Fe2 Fe+3 0.306 0.308 0.041 0.0006 0.0
Si4 Si+4 0.086 0.226 0.25 0.8444 0.0
Mg3 Mg+2 0.5 0.407 0.25 0.0031 0.0
Fe4 Fe+3 0.086 0.226 0.25 0.0006 0.0
O20 O-2 0 0.203 0.25 1 0.0
O19 O-2 0 0.4 0.25 1 0.0
O18 O-2 0.25 0.25 0.5 1 0.0
Si1 Si+4 0.306 0.075 0.034 0.8444 0.0
O15 O-2 0.158 0.201 0.75 1 0.0
Ca3 Ca+2 0.5 0.407 0.25 0.3315 0.0
Sr2 Sr+2 0.5 0.254 0.377 0.0001 0.0
Al4 Al+3 0.086 0.226 0.25 0.1542 0.0
O12 O-2 0.124 0.187 0.416 1 0.0
O8 O-2 0.5 0.351 0.419 0.061 0.0
O16 O-2 0.185 0.423 0.75 1 0.0
Si3 Si+4 0.092 0.385 0.25 0.8444 0.0
O10 O-2 0 0.103 0.003 0.501 0.0
Ca2 Ca+2 0.5 0.254 0.377 0.031 0.0
O11 O-2 0.122 0.414 0.443 1 0.0
O4 O-2 0.5 0.254 0.377 0.133 0.0
O17 O-2 0.234 0.5 0.5 1 0.0
Sr3 Sr+2 0.5 0.407 0.25 0.0004 0.0
Al1 Al+3 0.306 0.075 0.034 0.1542 0.0
O6 O-2 0.5 0.407 0.25 0.141 0.0
Ca1 Ca+2 0.41 0.116 0.25 0.023 0.0
Fe3 Fe+3 0.092 0.385 0.25 0.0006 0.0
Si2 Si+4 0.306 0.308 0.041 0.8444 0.0
O5 O-2 0.6 0.502 0.25 0.519 0.0
Al3 Al+3 0.092 0.385 0.25 0.1542 0.0
